data_4064822
loop_
_publ_author_name
'Gruver, Brian C.'
'Adams, Jeramie J.'
'Warner, Seth J.'
'Arulsamy, Navamoney'
'Roddick, Dean M.'

_publ_section_title
;
 Acceptor Pincer Chemistry of Ruthenium: Catalytic Alkane Dehydrogenation
 by (CF3PCP)Ru(cod)(H)
;
_journal_issue 19
_journal_name_full Organometallics
_journal_page_first 5133
_journal_paper_doi 10.1021/om200354y
_journal_volume 30
_journal_year 2011
_chemical_formula_moiety 'C20 H20 F12 P2 Ru'
_chemical_formula_sum 'C20 H20 F12 P2 Ru'
_chemical_formula_weight 651.37
_chemical_name_common '[(CF3PCP)(u-CF3PCPH)Ru(H)]2'
_chemical_name_systematic
; 
 ? 
;
_space_group_IT_number 14
_symmetry_cell_setting monoclinic
_symmetry_space_group_name_Hall '-P 2ybc'
_symmetry_space_group_name_H-M 'P 1 21/c 1'
_atom_sites_solution_hydrogens geom
_atom_sites_solution_primary direct
_atom_sites_solution_secondary difmap
_audit_creation_method SHELXL-97
_cell_angle_alpha 90.00
_cell_angle_beta 103.584(1)
_cell_angle_gamma 90.00
_cell_formula_units_Z 4
_cell_length_a 9.5162(1)
_cell_length_b 18.0336(2)
_cell_length_c 13.7718(2)
_cell_measurement_reflns_used 9589
_cell_measurement_temperature 150(2)
_cell_measurement_theta_max 34.58
_cell_measurement_theta_min 2.72
_cell_volume 2297.28(5)
_computing_cell_refinement 'Bruker SAINT'
_computing_data_collection 'Bruker APEX2'
_computing_data_reduction 'Bruker SAINT'
_computing_molecular_graphics 'Bruker SHELXTL'
_computing_publication_material 'Bruker SHELXTL'
_computing_structure_refinement 'SHELXL-97 (Sheldrick, 2008)'
_computing_structure_solution 'SHELXS-97 (Sheldrick, 2008)'
_diffrn_ambient_temperature 150(2)
_diffrn_measured_fraction_theta_full 0.998
_diffrn_measured_fraction_theta_max 0.998
_diffrn_measurement_device_type 'Bruker APEX-II CCD'
_diffrn_measurement_method '\f and \w scans'
_diffrn_radiation_monochromator graphite
_diffrn_radiation_source 'fine-focus sealed tube'
_diffrn_radiation_type MoK\a
_diffrn_radiation_wavelength 0.71073
_diffrn_reflns_av_R_equivalents 0.0285
_diffrn_reflns_av_sigmaI/netI 0.0357
_diffrn_reflns_limit_h_max 14
_diffrn_reflns_limit_h_min -14
_diffrn_reflns_limit_k_max 28
_diffrn_reflns_limit_k_min -27
_diffrn_reflns_limit_l_max 20
_diffrn_reflns_limit_l_min -21
_diffrn_reflns_number 27653
_diffrn_reflns_theta_full 33.73
_diffrn_reflns_theta_max 33.73
_diffrn_reflns_theta_min 1.89
_exptl_absorpt_coefficient_mu 0.926
_exptl_absorpt_correction_T_max 0.8812
_exptl_absorpt_correction_T_min 0.7215
_exptl_absorpt_correction_type multi-scan
_exptl_absorpt_process_details 'SADABS (Bruker AXS Inc., 2008)'
_exptl_crystal_colour colourless
_exptl_crystal_density_diffrn 1.883
_exptl_crystal_density_method 'not measured'
_exptl_crystal_description rectangular
_exptl_crystal_F_000 1288
_exptl_crystal_size_max 0.38
_exptl_crystal_size_mid 0.24
_exptl_crystal_size_min 0.14
_refine_diff_density_max 1.569
_refine_diff_density_min -0.660
_refine_diff_density_rms 0.107
_refine_ls_extinction_method none
_refine_ls_goodness_of_fit_ref 1.031
_refine_ls_hydrogen_treatment refall
_refine_ls_matrix_type full
_refine_ls_number_parameters 396
_refine_ls_number_reflns 9161
_refine_ls_number_restraints 0
_refine_ls_restrained_S_all 1.031
_refine_ls_R_factor_all 0.0589
_refine_ls_R_factor_gt 0.0425
_refine_ls_shift/su_max 0.001
_refine_ls_shift/su_mean 0.000
_refine_ls_structure_factor_coef Fsqd
_refine_ls_weighting_details 'calc w=1/[\s^2^(Fo^2^)+(0.0460P)^2^+2.9809P] where P=(Fo^2^+2Fc^2^)/3'
_refine_ls_weighting_scheme calc
_refine_ls_wR_factor_gt 0.0979
_refine_ls_wR_factor_ref 0.1069
_reflns_number_gt 7240
_reflns_number_total 9161
_reflns_threshold_expression >2sigma(I)
_cod_data_source_file om200354y_si_008.cif
_cod_data_source_block bcg11
_cod_depositor_comments
;
The following automatic conversions were performed:

'_symmetry_cell_setting' value 'Monoclinic' changed to 'monoclinic'
according to /home/saulius/struct/CIF-dictionaries/cif_core.dic
dictionary named 'cif_core.dic' version 2.4.1 from 2010-06-29.

Automatic conversion script
Id: cif_fix_values 1715 2011-07-08 13:25:40Z adriana 
;
_cod_original_sg_symbol_H-M P2(1)/c
_cod_database_code 4064822

loop_
_symmetry_equiv_pos_as_xyz
'x, y, z'
'-x, y+1/2, -z+1/2'
'-x, -y, -z'
'x, -y-1/2, z-1/2'

loop_
_atom_site_label
_atom_site_type_symbol
_atom_site_fract_x
_atom_site_fract_y
_atom_site_fract_z
_atom_site_U_iso_or_equiv
_atom_site_adp_type
_atom_site_occupancy
_atom_site_symmetry_multiplicity
_atom_site_calc_flag
Ru1 Ru 0.302308(18) 0.067936(10) 0.289774(13) 0.01945(5) Uani 1 1 d
H1 H 0.290(4) 0.063(2) 0.399(3) 0.051(11) Uiso 1 1 d
P1 P 0.23255(7) 0.18077(3) 0.32677(5) 0.02544(12) Uani 1 1 d
P2 P 0.20307(6) -0.04477(3) 0.28822(5) 0.02149(11) Uani 1 1 d
C1 C 0.0900(2) 0.08215(13) 0.19381(17) 0.0229(4) Uani 1 1 d
C13 C 0.3863(3) 0.03759(17) 0.15278(19) 0.0307(5) Uani 1 1 d
H13 H 0.305(4) 0.0119(19) 0.110(3) 0.037(9) Uiso 1 1 d
C14 C 0.3840(3) 0.11422(16) 0.1594(2) 0.0307(5) Uani 1 1 d
H14 H 0.313(4) 0.138(2) 0.120(3) 0.038(9) Uiso 1 1 d
C17 C 0.5387(3) 0.09709(18) 0.3647(2) 0.0359(6) Uani 1 1 d
H17 H 0.533(4) 0.121(2) 0.423(3) 0.043(10) Uiso 1 1 d
C18 C 0.5304(3) 0.02122(17) 0.3588(2) 0.0358(6) Uani 1 1 d
H18 H 0.522(4) -0.003(2) 0.419(3) 0.046(10) Uiso 1 1 d
C2 C 0.0048(2) 0.02146(14) 0.14932(17) 0.0251(4) Uani 1 1 d
C3 C -0.1286(3) 0.03115(18) 0.0826(2) 0.0334(6) Uani 1 1 d
H3 H -0.182(3) -0.0104(19) 0.054(2) 0.031(8) Uiso 1 1 d
C4 C -0.1813(3) 0.1012(2) 0.0560(2) 0.0396(7) Uani 1 1 d
H4 H -0.272(4) 0.109(2) 0.007(3) 0.051(10) Uiso 1 1 d
C5 C -0.1017(3) 0.1621(2) 0.0980(2) 0.0379(6) Uani 1 1 d
H5 H -0.127(4) 0.206(2) 0.083(3) 0.038(9) Uiso 1 1 d
C6 C 0.0310(3) 0.15301(15) 0.1662(2) 0.0299(5) Uani 1 1 d
C7 C 0.1130(4) 0.21983(16) 0.2164(2) 0.0388(6) Uani 1 1 d
H7A H 0.184(5) 0.243(3) 0.182(3) 0.066(13) Uiso 1 1 d
H7B H 0.057(5) 0.256(3) 0.226(3) 0.068(13) Uiso 1 1 d
C8 C 0.1142(4) 0.18340(18) 0.4195(3) 0.0461(8) Uani 1 1 d
F8A F 0.0062(3) 0.13632(14) 0.3941(2) 0.0757(8) Uani 1 1 d
F8B F 0.1866(3) 0.1661(2) 0.50996(18) 0.0905(10) Uani 1 1 d
F8C F 0.0559(4) 0.24911(14) 0.4273(2) 0.0941(11) Uani 1 1 d
C9 C 0.3424(4) 0.26431(18) 0.3813(3) 0.0469(8) Uani 1 1 d
F9A F 0.4316(4) 0.28237(18) 0.3264(3) 0.1406(19) Uani 1 1 d
F9B F 0.2661(3) 0.32545(12) 0.3851(2) 0.0746(8) Uani 1 1 d
F9C F 0.4182(3) 0.25257(16) 0.4728(2) 0.0992(11) Uani 1 1 d
C10 C 0.0593(3) -0.05581(15) 0.1766(2) 0.0308(5) Uani 1 1 d
H10A H 0.102(4) -0.0782(17) 0.128(3) 0.032(8) Uiso 1 1 d
H10B H -0.008(4) -0.088(2) 0.185(3) 0.044(10) Uiso 1 1 d
C11 C 0.2892(3) -0.13928(16) 0.2910(3) 0.0399(7) Uani 1 1 d
F11A F 0.3531(2) -0.14276(11) 0.21298(18) 0.0583(6) Uani 1 1 d
F11B F 0.1979(2) -0.19587(10) 0.2734(2) 0.0592(6) Uani 1 1 d
F11C F 0.3859(3) -0.15263(13) 0.37310(19) 0.0671(7) Uani 1 1 d
C12 C 0.1021(3) -0.06403(15) 0.38858(19) 0.0282(5) Uani 1 1 d
F12A F -0.0004(2) -0.01457(13) 0.38436(17) 0.0572(6) Uani 1 1 d
F12B F 0.1858(2) -0.06092(15) 0.47896(15) 0.0616(7) Uani 1 1 d
F12C F 0.0355(3) -0.12940(13) 0.37848(19) 0.0717(8) Uani 1 1 d
C15 C 0.5191(4) 0.16006(19) 0.1939(3) 0.0411(7) Uani 1 1 d
H15A H 0.493(4) 0.210(2) 0.188(3) 0.056(12) Uiso 1 1 d
H15B H 0.575(5) 0.157(3) 0.152(4) 0.075(14) Uiso 1 1 d
C16 C 0.6109(4) 0.1419(2) 0.2961(3) 0.0502(9) Uani 1 1 d
H16A H 0.698(5) 0.111(3) 0.293(3) 0.066(13) Uiso 1 1 d
H16B H 0.645(5) 0.182(3) 0.333(3) 0.063(13) Uiso 1 1 d
C19 C 0.5898(3) -0.0240(2) 0.2873(3) 0.0511(9) Uani 1 1 d
H19A H 0.689(6) -0.017(3) 0.296(4) 0.098(18) Uiso 1 1 d
H19B H 0.571(6) -0.080(3) 0.299(4) 0.098(19) Uiso 1 1 d
C20 C 0.5273(4) -0.0063(2) 0.1774(3) 0.0445(8) Uani 1 1 d
H20A H 0.590(5) 0.020(3) 0.154(4) 0.086(16) Uiso 1 1 d
H20B H 0.516(4) -0.052(2) 0.142(3) 0.051(11) Uiso 1 1 d

loop_
_atom_site_aniso_label
_atom_site_aniso_U_11
_atom_site_aniso_U_22
_atom_site_aniso_U_33
_atom_site_aniso_U_23
_atom_site_aniso_U_13
_atom_site_aniso_U_12
Ru1 0.01883(8) 0.02004(8) 0.01992(8) -0.00010(6) 0.00546(6) -0.00164(6)
P1 0.0294(3) 0.0206(3) 0.0286(3) -0.0030(2) 0.0114(2) -0.0033(2)
P2 0.0223(3) 0.0205(3) 0.0238(3) -0.0005(2) 0.0097(2) -0.00050(19)
C1 0.0212(9) 0.0269(11) 0.0215(10) -0.0006(8) 0.0071(8) 0.0001(7)
C13 0.0277(12) 0.0421(15) 0.0258(11) -0.0040(10) 0.0135(9) -0.0070(10)
C14 0.0284(12) 0.0387(14) 0.0282(12) 0.0079(10) 0.0130(10) -0.0015(10)
C17 0.0256(12) 0.0432(16) 0.0346(14) -0.0050(12) -0.0015(10) -0.0060(11)
C18 0.0232(11) 0.0386(15) 0.0397(15) 0.0028(12) -0.0043(10) 0.0007(10)
C2 0.0219(10) 0.0340(12) 0.0200(10) -0.0026(9) 0.0062(8) -0.0022(8)
C3 0.0227(11) 0.0529(17) 0.0240(11) -0.0054(11) 0.0045(9) -0.0039(11)
C4 0.0231(12) 0.068(2) 0.0264(12) -0.0038(13) 0.0021(9) 0.0089(12)
C5 0.0331(14) 0.0482(18) 0.0319(13) 0.0024(12) 0.0068(11) 0.0179(12)
C6 0.0294(12) 0.0310(12) 0.0286(12) -0.0008(10) 0.0058(9) 0.0080(9)
C7 0.0460(16) 0.0264(13) 0.0423(16) 0.0018(11) 0.0066(13) 0.0085(11)
C8 0.058(2) 0.0360(16) 0.056(2) -0.0076(14) 0.0373(17) 0.0008(14)
F8A 0.0673(15) 0.0741(16) 0.109(2) -0.0360(15) 0.0678(15) -0.0269(12)
F8B 0.101(2) 0.139(3) 0.0431(13) 0.0026(15) 0.0421(14) 0.012(2)
F8C 0.134(3) 0.0447(13) 0.140(3) -0.0077(15) 0.106(2) 0.0183(14)
C9 0.0495(18) 0.0329(15) 0.062(2) -0.0181(14) 0.0211(16) -0.0119(13)
F9A 0.170(3) 0.084(2) 0.224(4) -0.090(3) 0.160(3) -0.095(2)
F9B 0.0774(16) 0.0289(10) 0.109(2) -0.0243(12) 0.0048(15) 0.0004(10)
F9C 0.096(2) 0.0584(16) 0.109(2) -0.0354(15) -0.0460(18) 0.0000(14)
C10 0.0352(13) 0.0303(13) 0.0264(12) -0.0056(9) 0.0065(10) -0.0097(10)
C11 0.0374(15) 0.0237(12) 0.065(2) 0.0021(12) 0.0249(14) 0.0017(10)
F11A 0.0635(13) 0.0397(10) 0.0862(16) -0.0075(10) 0.0465(13) 0.0077(9)
F11B 0.0647(14) 0.0229(9) 0.0973(18) -0.0022(10) 0.0337(13) -0.0046(8)
F11C 0.0674(15) 0.0470(12) 0.0781(16) 0.0140(11) -0.0010(12) 0.0255(11)
C12 0.0293(11) 0.0302(12) 0.0283(11) -0.0006(9) 0.0133(9) -0.0065(9)
F12A 0.0505(11) 0.0694(14) 0.0649(13) 0.0149(11) 0.0402(10) 0.0192(10)
F12B 0.0461(11) 0.110(2) 0.0282(9) 0.0170(10) 0.0079(8) -0.0148(12)
F12C 0.1046(19) 0.0535(13) 0.0806(16) -0.0266(11) 0.0694(15) -0.0482(13)
C15 0.0452(16) 0.0381(16) 0.0469(17) -0.0005(13) 0.0246(14) -0.0142(13)
C16 0.0265(14) 0.050(2) 0.071(2) 0.0086(17) 0.0058(14) -0.0152(13)
C19 0.0229(13) 0.054(2) 0.073(2) -0.0105(18) 0.0041(14) 0.0088(13)
C20 0.0424(16) 0.0408(17) 0.061(2) -0.0025(15) 0.0330(16) 0.0022(13)

loop_
_atom_type_symbol
_atom_type_description
_atom_type_scat_dispersion_real
_atom_type_scat_dispersion_imag
_atom_type_scat_source
C C 0.0033 0.0016 'International Tables Vol C Tables 4.2.6.8 and 6.1.1.4'
H H 0.0000 0.0000 'International Tables Vol C Tables 4.2.6.8 and 6.1.1.4'
F F 0.0171 0.0103 'International Tables Vol C Tables 4.2.6.8 and 6.1.1.4'
P P 0.1023 0.0942 'International Tables Vol C Tables 4.2.6.8 and 6.1.1.4'
Ru Ru -1.2594 0.8363 'International Tables Vol C Tables 4.2.6.8 and 6.1.1.4'

loop_
_geom_angle_atom_site_label_1
_geom_angle_atom_site_label_2
_geom_angle_atom_site_label_3
_geom_angle
C1 Ru1 P1 75.27(6)
C1 Ru1 P2 76.67(6)
P1 Ru1 P2 132.93(2)
C1 Ru1 C14 85.26(9)
P1 Ru1 C14 91.18(8)
P2 Ru1 C14 123.15(8)
C1 Ru1 C13 88.94(9)
P1 Ru1 C13 125.95(8)
P2 Ru1 C13 90.19(7)
C14 Ru1 C13 35.40(11)
C1 Ru1 C17 157.48(10)
P1 Ru1 C17 90.07(8)
P2 Ru1 C17 125.21(8)
C14 Ru1 C17 77.93(11)
C13 Ru1 C17 85.99(10)
C1 Ru1 C18 161.71(10)
P1 Ru1 C18 122.52(8)
P2 Ru1 C18 91.50(8)
C14 Ru1 C18 89.80(11)
C13 Ru1 C18 77.04(11)
C17 Ru1 C18 34.55(11)
C1 Ru1 H1 109.2(15)
P1 Ru1 H1 74.4(14)
P2 Ru1 H1 80.3(14)
C14 Ru1 H1 155.5(14)
C13 Ru1 H1 156.7(14)
C17 Ru1 H1 82.3(15)
C18 Ru1 H1 81.9(15)
C7 P1 C9 101.73(17)
C7 P1 C8 101.56(17)
C9 P1 C8 94.20(15)
C7 P1 Ru1 108.90(10)
C9 P1 Ru1 130.64(12)
C8 P1 Ru1 115.62(11)
C10 P2 C11 98.95(14)
C10 P2 C12 100.83(12)
C11 P2 C12 96.43(13)
C10 P2 Ru1 109.89(9)
C11 P2 Ru1 129.74(9)
C12 P2 Ru1 116.43(8)
C6 C1 C2 115.6(2)
C6 C1 Ru1 121.99(18)
C2 C1 Ru1 122.26(17)
C14 C13 C20 122.0(3)
C14 C13 Ru1 72.06(15)
C20 C13 Ru1 113.7(2)
C14 C13 H13 120(2)
C20 C13 H13 115(2)
Ru1 C13 H13 103(2)
C13 C14 C15 122.8(3)
C13 C14 Ru1 72.55(14)
C15 C14 Ru1 112.12(19)
C13 C14 H14 118(2)
C15 C14 H14 114(2)
Ru1 C14 H14 108(2)
C18 C17 C16 121.4(3)
C18 C17 Ru1 73.11(16)
C16 C17 Ru1 112.3(2)
C18 C17 H17 120(2)
C16 C17 H17 115(2)
Ru1 C17 H17 104(2)
C17 C18 C19 124.0(3)
C17 C18 Ru1 72.34(16)
C19 C18 Ru1 113.1(2)
C17 C18 H18 115(2)
C19 C18 H18 116(2)
Ru1 C18 H18 105(2)
C3 C2 C1 122.0(2)
C3 C2 C10 119.3(2)
C1 C2 C10 118.7(2)
C4 C3 C2 120.6(3)
C4 C3 H3 120(2)
C2 C3 H3 120(2)
C3 C4 C5 119.2(3)
C3 C4 H4 122(2)
C5 C4 H4 119(2)
C4 C5 C6 120.6(3)
C4 C5 H5 123(2)
C6 C5 H5 116(3)
C5 C6 C1 121.8(3)
C5 C6 C7 120.2(3)
C1 C6 C7 117.9(2)
C6 C7 P1 103.22(19)
C6 C7 H7A 116(3)
P1 C7 H7A 101(2)
C6 C7 H7B 114(3)
P1 C7 H7B 116(3)
H7A C7 H7B 106(4)
F8B C8 F8A 107.6(3)
F8B C8 F8C 105.9(3)
F8A C8 F8C 106.5(3)
F8B C8 P1 111.8(2)
F8A C8 P1 110.9(2)
F8C C8 P1 113.8(2)
F9A C9 F9C 108.1(4)
F9A C9 F9B 104.6(3)
F9C C9 F9B 106.2(3)
F9A C9 P1 110.1(2)
F9C C9 P1 112.4(3)
F9B C9 P1 115.0(2)
C2 C10 P2 104.91(17)
C2 C10 H10A 114(2)
P2 C10 H10A 106(2)
C2 C10 H10B 115(2)
P2 C10 H10B 112(2)
H10A C10 H10B 105(3)
F11C C11 F11B 108.4(3)
F11C C11 F11A 108.9(3)
F11B C11 F11A 102.5(3)
F11C C11 P2 113.5(2)
F11B C11 P2 115.4(2)
F11A C11 P2 107.4(2)
F12B C12 F12A 107.0(2)
F12B C12 F12C 107.8(2)
F12A C12 F12C 105.5(2)
F12B C12 P2 112.72(17)
F12A C12 P2 110.03(18)
F12C C12 P2 113.43(18)
C16 C15 C14 116.0(2)
C16 C15 H15A 112(3)
C14 C15 H15A 108(3)
C16 C15 H15B 108(3)
C14 C15 H15B 111(3)
H15A C15 H15B 101(4)
C15 C16 C17 116.5(2)
C15 C16 H16A 113(3)
C17 C16 H16A 103(3)
C15 C16 H16B 114(3)
C17 C16 H16B 104(3)
H16A C16 H16B 106(4)
C18 C19 C20 115.0(3)
C18 C19 H19A 112(3)
C20 C19 H19A 104(3)
C18 C19 H19B 109(3)
C20 C19 H19B 108(3)
H19A C19 H19B 109(4)
C19 C20 C13 116.5(2)
C19 C20 H20A 109(3)
C13 C20 H20A 106(3)
C19 C20 H20B 108(2)
C13 C20 H20B 110(2)
H20A C20 H20B 107(4)

loop_
_geom_bond_atom_site_label_1
_geom_bond_atom_site_label_2
_geom_bond_distance
Ru1 C1 2.154(2)
Ru1 P1 2.2360(6)
Ru1 P2 2.2392(6)
Ru1 C14 2.276(2)
Ru1 C13 2.282(2)
Ru1 C17 2.305(3)
Ru1 C18 2.314(3)
Ru1 H1 1.53(4)
P1 C7 1.813(3)
P1 C9 1.886(3)
P1 C8 1.892(3)
P2 C10 1.813(3)
P2 C11 1.888(3)
P2 C12 1.891(2)
C1 C6 1.412(3)
C1 C2 1.413(3)
C13 C14 1.385(4)
C13 C20 1.526(4)
C13 H13 0.97(3)
C14 C15 1.508(4)
C14 H14 0.87(3)
C17 C18 1.372(5)
C17 C16 1.523(5)
C17 H17 0.92(4)
C18 C19 1.489(5)
C18 H18 0.95(4)
C2 C3 1.392(3)
C2 C10 1.503(4)
C3 C4 1.377(5)
C3 H3 0.94(3)
C4 C5 1.381(5)
C4 H4 0.97(4)
C5 C6 1.394(4)
C5 H5 0.83(4)
C6 C7 1.512(4)
C7 H7A 1.00(4)
C7 H7B 0.87(5)
C8 F8B 1.312(5)
C8 F8A 1.315(4)
C8 F8C 1.323(4)
C9 F9A 1.304(4)
C9 F9C 1.314(5)
C9 F9B 1.328(4)
C10 H10A 0.95(3)
C10 H10B 0.90(4)
C11 F11C 1.302(4)
C11 F11B 1.325(3)
C11 F11A 1.354(4)
C12 F12B 1.312(3)
C12 F12A 1.313(3)
C12 F12C 1.330(3)
C15 C16 1.508(5)
C15 H15A 0.94(4)
C15 H15B 0.88(5)
C16 H16A 1.01(5)
C16 H16B 0.89(4)
C19 C20 1.525(6)
C19 H19A 0.93(5)
C19 H19B 1.04(5)
C20 H20A 0.88(5)
C20 H20B 0.95(4)

loop_
_geom_torsion_atom_site_label_1
_geom_torsion_atom_site_label_2
_geom_torsion_atom_site_label_3
_geom_torsion_atom_site_label_4
_geom_torsion
C1 C2 C10 P2 15.1(3)
C1 C6 C7 P1 -18.4(3)
